data_4347461
loop_
_publ_author_name
'Jaros, Sabina W.'
'Guedes da Silva, M F\'atima C'
'Florek, Magdalena'
'Smole\'nski, Piotr'
'Pombeiro, Armando J. L.'
'Kirillov, Alexander M.'

_publ_section_title
;
 Silver(I) 1,3,5-Triaza-7-phosphaadamantane Coordination Polymers Driven
 by Substituted Glutarate and Malonate Building Blocks: Self-Assembly
 Synthesis, Structural Features, and Antimicrobial Properties.
;
_journal_issue 12
_journal_name_full 'Inorganic chemistry'
_journal_page_first 5886
_journal_page_last 5894
_journal_paper_doi 10.1021/acs.inorgchem.6b00186
_journal_volume 55
_journal_year 2016
_chemical_formula_moiety 'C30 H42 Ag2 N6 O10 P2'
_chemical_formula_sum 'C30 H42 Ag2 N6 O10 P2'
_chemical_formula_weight 924.37
_space_group_crystal_system monoclinic
_space_group_IT_number 14
_space_group_name_Hall '-P 2yn'
_space_group_name_H-M_alt 'P 1 21/n 1'
_atom_sites_solution_hydrogens mixed
_audit_creation_method SHELXL-2013
_cell_angle_alpha 90
_cell_angle_beta 115.066(6)
_cell_angle_gamma 90
_cell_formula_units_Z 4
_cell_length_a 10.425(2)
_cell_length_b 31.106(7)
_cell_length_c 11.865(3)
_cell_measurement_reflns_used 9868
_cell_measurement_temperature 150(2)
_cell_measurement_theta_max 33.94
_cell_measurement_theta_min 2.28
_cell_volume 3485.2(14)
_computing_cell_refinement 'Bruker SAINT'
_computing_data_collection 'Bruker APEX2'
_computing_data_reduction 'Bruker SAINT'
_computing_publication_material 'WinGX publication routines (Farrugia, 1999)'
_computing_structure_refinement 'SHELXL-2013 (Sheldrick, 2013)'
_computing_structure_solution 'SIR97 (Giacovazzo et al, 1999)'
_diffrn_ambient_temperature 150(2)
_diffrn_measured_fraction_theta_full 0.999
_diffrn_measured_fraction_theta_max 0.996
_diffrn_measurement_device_type 'Bruker APEX-II CCD'
_diffrn_measurement_method '\f and \w scans'
_diffrn_radiation_type MoK\a
_diffrn_radiation_wavelength 0.71069
_diffrn_reflns_av_R_equivalents 0.0692
_diffrn_reflns_av_unetI/netI 0.0452
_diffrn_reflns_Laue_measured_fraction_full 0.999
_diffrn_reflns_Laue_measured_fraction_max 0.996
_diffrn_reflns_limit_h_max 16
_diffrn_reflns_limit_h_min -16
_diffrn_reflns_limit_k_max 49
_diffrn_reflns_limit_k_min -49
_diffrn_reflns_limit_l_max 18
_diffrn_reflns_limit_l_min -18
_diffrn_reflns_number 106133
_diffrn_reflns_point_group_measured_fraction_full 0.999
_diffrn_reflns_point_group_measured_fraction_max 0.996
_diffrn_reflns_theta_full 25.240
_diffrn_reflns_theta_max 34.711
_diffrn_reflns_theta_min 2.254
_exptl_absorpt_coefficient_mu 1.280
_exptl_absorpt_correction_T_max 0.858
_exptl_absorpt_correction_T_min 0.819
_exptl_absorpt_correction_type multi-scan
_exptl_absorpt_process_details sadabs
_exptl_crystal_colour colourless
_exptl_crystal_density_diffrn 1.762
_exptl_crystal_description block
_exptl_crystal_F_000 1872
_exptl_crystal_size_max 0.160
_exptl_crystal_size_mid 0.130
_exptl_crystal_size_min 0.120
_refine_diff_density_max 0.948
_refine_diff_density_min -0.846
_refine_diff_density_rms 0.112
_refine_ls_extinction_method none
_refine_ls_goodness_of_fit_ref 1.020
_refine_ls_hydrogen_treatment mixed
_refine_ls_matrix_type full
_refine_ls_number_parameters 469
_refine_ls_number_reflns 14969
_refine_ls_number_restraints 1
_refine_ls_restrained_S_all 1.020
_refine_ls_R_factor_all 0.0494
_refine_ls_R_factor_gt 0.0336
_refine_ls_shift/su_max 0.001
_refine_ls_shift/su_mean 0.000
_refine_ls_structure_factor_coef Fsqd
_refine_ls_weighting_details 'w=1/[\s^2^(Fo^2^)+(0.0259P)^2^+2.5358P] where P=(Fo^2^+2Fc^2^)/3'
_refine_ls_weighting_scheme calc
_refine_ls_wR_factor_gt 0.0710
_refine_ls_wR_factor_ref 0.0770
_reflns_Friedel_coverage 0.000
_reflns_number_gt 12045
_reflns_number_total 14969
_reflns_threshold_expression 'I > 2\s(I)'
_cod_data_source_file ic6b00186_si_001.cif
_cod_data_source_block JAR389N3
_cod_original_cell_volume 3485.4(14)
_cod_original_sg_symbol_H-M 'P 21/n'
_cod_database_code 4347461
_shelx_space_group_comment
;
The symmetry employed for this shelxl refinement is uniquely defined
by the following loop, which should always be used as a source of
symmetry information in preference to the above space-group names.
They are only intended as comments.
;
_shelx_estimated_absorpt_t_min 0.821
_shelx_estimated_absorpt_t_max 0.862
_shelxl_version_number 2013-4

loop_
_space_group_symop_operation_xyz
'x, y, z'
'-x+1/2, y+1/2, -z+1/2'
'-x, -y, -z'
'x-1/2, -y-1/2, z-1/2'

loop_
_atom_site_label
_atom_site_type_symbol
_atom_site_fract_x
_atom_site_fract_y
_atom_site_fract_z
_atom_site_U_iso_or_equiv
_atom_site_adp_type
_atom_site_occupancy
_atom_site_site_symmetry_order
_atom_site_calc_flag
_atom_site_refinement_flags_posn
_atom_site_refinement_flags_adp
C1 C 0.16820(17) 0.24453(5) -0.26372(16) 0.0129(3) Uani 1 1 d . .
H1A H 0.1093 0.2496 -0.2179 0.015 Uiso 1 1 calc R U
H1B H 0.2316 0.2696 -0.2496 0.015 Uiso 1 1 calc R U
C2 C 0.34573(17) 0.18981(6) -0.31963(18) 0.0161(3) Uani 1 1 d . .
H2A H 0.4166 0.2126 -0.3080 0.019 Uiso 1 1 calc R U
H2B H 0.3940 0.1617 -0.3085 0.019 Uiso 1 1 calc R U
C3 C 0.13358(17) 0.15587(5) -0.26205(16) 0.0133(3) Uani 1 1 d . .
H3A H 0.1752 0.1267 -0.2482 0.016 Uiso 1 1 calc R U
H3B H 0.0737 0.1581 -0.2161 0.016 Uiso 1 1 calc R U
C4 C 0.15967(18) 0.23402(5) -0.47028(17) 0.0149(3) Uani 1 1 d . .
H4A H 0.0962 0.2361 -0.5601 0.018 Uiso 1 1 calc R U
H4B H 0.2309 0.2572 -0.4501 0.018 Uiso 1 1 calc R U
C5 C 0.12906(19) 0.15833(5) -0.47103(18) 0.0157(3) Uani 1 1 d . .
H5A H 0.1790 0.1304 -0.4523 0.019 Uiso 1 1 calc R U
H5B H 0.0638 0.1585 -0.5606 0.019 Uiso 1 1 calc R U
C6 C -0.02523(16) 0.20467(5) -0.42249(17) 0.0131(3) Uani 1 1 d . .
H6A H -0.0777 0.2082 -0.3704 0.016 Uiso 1 1 calc R U
H6B H -0.0950 0.2057 -0.5107 0.016 Uiso 1 1 calc R U
C7 C 0.64409(18) 0.13807(5) 0.23611(17) 0.0154(3) Uani 1 1 d . .
H7A H 0.5785 0.1475 0.2719 0.019 Uiso 1 1 calc R U
H7B H 0.7122 0.1617 0.2477 0.019 Uiso 1 1 calc R U
C8 C 0.5955(2) 0.05101(6) 0.25969(19) 0.0196(3) Uani 1 1 d . .
H8A H 0.6338 0.0217 0.2854 0.024 Uiso 1 1 calc R U
H8B H 0.5269 0.0569 0.2953 0.024 Uiso 1 1 calc R U
C9 C 0.82941(18) 0.07783(6) 0.21932(18) 0.0175(3) Uani 1 1 d . .
H9A H 0.9018 0.1000 0.2302 0.021 Uiso 1 1 calc R U
H9B H 0.8782 0.0498 0.2438 0.021 Uiso 1 1 calc R U
C10 C 0.45715(18) 0.09495(6) 0.07891(19) 0.0183(3) Uani 1 1 d . .
H10A H 0.3956 0.1022 0.1208 0.022 Uiso 1 1 calc R U
H10B H 0.3964 0.0930 -0.0115 0.022 Uiso 1 1 calc R U
C11 C 0.65653(18) 0.11803(5) 0.04299(17) 0.0152(3) Uani 1 1 d . .
H11A H 0.7296 0.1406 0.0607 0.018 Uiso 1 1 calc R U
H11B H 0.6006 0.1167 -0.0483 0.018 Uiso 1 1 calc R U
C12 C 0.6171(2) 0.04285(6) 0.0656(2) 0.0206(4) Uani 1 1 d . .
H12A H 0.5602 0.0395 -0.0251 0.025 Uiso 1 1 calc R U
H12B H 0.6641 0.0150 0.0985 0.025 Uiso 1 1 calc R U
C13 C 0.2503(2) 0.19161(6) 0.14663(19) 0.0190(3) Uani 1 1 d . .
C14 C 0.16711(17) 0.21260(5) 0.21260(17) 0.0141(3) Uani 1 1 d . .
H14 H 0.2214 0.2082 0.3042 0.017 Uiso 1 1 calc R U
C15 C 0.01547(18) 0.19536(6) 0.17357(18) 0.0163(3) Uani 1 1 d . .
C16 C 0.16538(17) 0.26045(5) 0.18554(18) 0.0150(3) Uani 1 1 d . .
C17 C 0.0972(2) 0.27556(6) 0.06394(19) 0.0201(3) Uani 1 1 d . .
H17 H 0.0473 0.2561 -0.0019 0.024 Uiso 1 1 calc R U
C18 C 0.1018(2) 0.31902(7) 0.0384(2) 0.0258(4) Uani 1 1 d . .
H18 H 0.0546 0.3291 -0.0447 0.031 Uiso 1 1 calc R U
C19 C 0.1750(2) 0.34760(7) 0.1335(2) 0.0279(5) Uani 1 1 d . .
H19 H 0.1781 0.3773 0.1156 0.033 Uiso 1 1 calc R U
C20 C 0.2437(2) 0.33289(6) 0.2548(2) 0.0268(4) Uani 1 1 d . .
H20 H 0.2939 0.3525 0.3202 0.032 Uiso 1 1 calc R U
C21 C 0.23897(19) 0.28932(6) 0.2810(2) 0.0200(3) Uani 1 1 d . .
H21 H 0.2862 0.2793 0.3642 0.024 Uiso 1 1 calc R U
C22 C 0.9297(2) 0.03458(6) 0.7213(2) 0.0213(4) Uani 1 1 d . .
C23 C 0.86929(19) 0.00824(5) 0.79683(18) 0.0158(3) Uani 1 1 d . .
H23 H 0.9506 -0.0050 0.8685 0.019 Uiso 1 1 calc R U
C24 C 0.78862(19) 0.03651(6) 0.84915(18) 0.0168(3) Uani 1 1 d . .
C25 C 0.78075(19) -0.02773(6) 0.71553(18) 0.0170(3) Uani 1 1 d . .
C26 C 0.8063(2) -0.06994(6) 0.7560(2) 0.0261(4) Uani 1 1 d . .
H26 H 0.8731 -0.0764 0.8382 0.031 Uiso 1 1 calc R U
C27 C 0.7322(3) -0.10282(7) 0.6740(3) 0.0402(6) Uani 1 1 d . .
H27 H 0.7504 -0.1319 0.7009 0.048 Uiso 1 1 calc R U
C28 C 0.6344(3) -0.09409(9) 0.5564(3) 0.0414(7) Uani 1 1 d . .
H28 H 0.5869 -0.1170 0.5015 0.050 Uiso 1 1 calc R U
C29 C 0.6046(3) -0.05236(9) 0.5174(2) 0.0370(6) Uani 1 1 d . .
H29 H 0.5339 -0.0461 0.4365 0.044 Uiso 1 1 calc R U
C30 C 0.6782(2) -0.01919(7) 0.5966(2) 0.0264(4) Uani 1 1 d . .
H30 H 0.6582 0.0097 0.5690 0.032 Uiso 1 1 calc R U
N1 N 0.07493(14) 0.24116(4) -0.39805(14) 0.0114(2) Uani 1 1 d . .
N2 N 0.23263(15) 0.19254(5) -0.44672(15) 0.0149(3) Uani 1 1 d . .
N3 N 0.04404(15) 0.16205(4) -0.39692(14) 0.0125(2) Uani 1 1 d . .
N4 N 0.56209(14) 0.13025(4) 0.10148(14) 0.0106(2) Uani 1 1 d . .
N5 N 0.52275(17) 0.05301(5) 0.12366(16) 0.0187(3) Uani 1 1 d . .
N6 N 0.72733(16) 0.07614(5) 0.08715(15) 0.0164(3) Uani 1 1 d . .
O1 O 0.37933(14) 0.19852(4) 0.19003(15) 0.0218(3) Uani 1 1 d . .
O2 O 0.18064(17) 0.17009(6) 0.04801(17) 0.0348(4) Uani 1 1 d . .
O1W O 0.13229(18) 0.05170(6) 0.55933(19) 0.0334(4) Uani 1 1 d . .
O3 O -0.03789(17) 0.17247(6) 0.07254(17) 0.0331(4) Uani 1 1 d D .
O2W O 0.3885(2) 0.07807(7) 0.76290(18) 0.0402(5) Uani 1 1 d . .
O4 O -0.04920(14) 0.20366(4) 0.23527(15) 0.0215(3) Uani 1 1 d . .
O5 O 0.90820(16) 0.07424(4) 0.71202(14) 0.0229(3) Uani 1 1 d . .
O6 O 0.9916(2) 0.01329(5) 0.6696(2) 0.0472(5) Uani 1 1 d . .
O7 O 0.66470(15) 0.04589(5) 0.79340(15) 0.0273(3) Uani 1 1 d . .
O8 O 0.86902(15) 0.04879(5) 0.96366(14) 0.0252(3) Uani 1 1 d . .
P1 P 0.27702(4) 0.19586(2) -0.20051(4) 0.01161(7) Uani 1 1 d . .
P2 P 0.74186(5) 0.09040(2) 0.32153(4) 0.01357(8) Uani 1 1 d . .
Ag1 Ag 0.43713(2) 0.19417(2) 0.01206(2) 0.01399(3) Uani 1 1 d . .
Ag2 Ag 0.88884(2) 0.10260(2) 0.53176(2) 0.01861(3) Uani 1 1 d . .
H2D H 0.461(3) 0.0674(8) 0.765(3) 0.028 Uiso 1 1 d . U
H2C H 0.326(3) 0.0682(9) 0.705(3) 0.028 Uiso 1 1 d . U
H8O H 0.817(3) 0.0611(8) 0.998(3) 0.028 Uiso 1 1 d . U
H1C H 0.093(3) 0.0367(8) 0.598(3) 0.028 Uiso 1 1 d . U
H1D H 0.117(3) 0.0361(9) 0.492(3) 0.028 Uiso 1 1 d . U
H3O H 0.031(2) 0.1687(8) 0.053(2) 0.028 Uiso 1 1 d D U

loop_
_atom_site_aniso_label
_atom_site_aniso_U_11
_atom_site_aniso_U_22
_atom_site_aniso_U_33
_atom_site_aniso_U_23
_atom_site_aniso_U_13
_atom_site_aniso_U_12
C1 0.0138(7) 0.0123(6) 0.0112(8) -0.0006(5) 0.0040(6) 0.0011(5)
C2 0.0117(6) 0.0191(7) 0.0177(9) 0.0009(6) 0.0065(6) 0.0001(5)
C3 0.0132(6) 0.0138(6) 0.0106(8) 0.0016(5) 0.0028(6) -0.0016(5)
C4 0.0156(7) 0.0177(7) 0.0125(8) 0.0027(6) 0.0072(6) -0.0013(6)
C5 0.0193(7) 0.0158(7) 0.0130(8) -0.0030(6) 0.0079(7) -0.0019(6)
C6 0.0096(6) 0.0145(6) 0.0124(8) 0.0008(5) 0.0019(6) -0.0003(5)
C7 0.0173(7) 0.0151(7) 0.0119(8) -0.0015(6) 0.0042(6) 0.0034(6)
C8 0.0234(8) 0.0190(7) 0.0163(9) 0.0007(6) 0.0082(7) -0.0055(6)
C9 0.0134(7) 0.0213(8) 0.0161(9) -0.0012(6) 0.0047(6) 0.0046(6)
C10 0.0109(7) 0.0264(8) 0.0152(9) -0.0013(7) 0.0033(6) -0.0020(6)
C11 0.0175(7) 0.0171(7) 0.0127(8) 0.0008(6) 0.0079(7) 0.0008(6)
C12 0.0266(9) 0.0164(7) 0.0178(10) -0.0055(6) 0.0082(8) -0.0017(6)
C13 0.0192(8) 0.0210(8) 0.0207(10) 0.0011(7) 0.0121(7) 0.0032(6)
C14 0.0109(6) 0.0182(7) 0.0138(8) 0.0000(6) 0.0060(6) 0.0014(5)
C15 0.0143(7) 0.0190(7) 0.0165(9) 0.0029(6) 0.0074(7) 0.0015(6)
C16 0.0106(6) 0.0188(7) 0.0176(9) 0.0009(6) 0.0078(6) 0.0018(5)
C17 0.0182(8) 0.0257(8) 0.0168(9) 0.0023(7) 0.0078(7) 0.0016(6)
C18 0.0245(9) 0.0288(9) 0.0278(12) 0.0132(8) 0.0146(9) 0.0060(7)
C19 0.0238(9) 0.0219(8) 0.0435(14) 0.0076(9) 0.0196(10) 0.0020(7)
C20 0.0230(9) 0.0209(8) 0.0383(13) -0.0059(8) 0.0147(9) -0.0038(7)
C21 0.0172(7) 0.0208(8) 0.0217(10) -0.0004(7) 0.0080(7) -0.0007(6)
C22 0.0293(9) 0.0182(8) 0.0224(10) 0.0008(7) 0.0167(8) 0.0006(7)
C23 0.0189(7) 0.0166(7) 0.0141(8) 0.0011(6) 0.0092(7) 0.0042(6)
C24 0.0185(7) 0.0192(7) 0.0143(9) 0.0016(6) 0.0084(7) 0.0042(6)
C25 0.0203(8) 0.0183(7) 0.0164(9) 0.0002(6) 0.0118(7) 0.0035(6)
C26 0.0299(10) 0.0201(8) 0.0334(13) 0.0050(8) 0.0183(9) 0.0017(7)
C27 0.0535(16) 0.0219(10) 0.0580(19) -0.0074(10) 0.0360(15) -0.0117(10)
C28 0.0351(12) 0.0477(14) 0.0518(18) -0.0284(13) 0.0285(13) -0.0190(11)
C29 0.0255(10) 0.0579(16) 0.0274(13) -0.0193(11) 0.0110(10) 0.0004(10)
C30 0.0263(9) 0.0321(10) 0.0182(10) -0.0033(8) 0.0070(8) 0.0077(8)
N1 0.0104(5) 0.0137(5) 0.0085(7) 0.0009(5) 0.0026(5) 0.0000(4)
N2 0.0149(6) 0.0170(6) 0.0146(7) -0.0008(5) 0.0080(6) -0.0001(5)
N3 0.0124(6) 0.0138(6) 0.0099(7) -0.0002(5) 0.0035(5) -0.0014(5)
N4 0.0100(5) 0.0128(5) 0.0088(6) -0.0004(5) 0.0038(5) 0.0022(4)
N5 0.0199(7) 0.0195(7) 0.0139(8) -0.0005(6) 0.0044(6) -0.0056(5)
N6 0.0186(7) 0.0184(6) 0.0134(8) -0.0029(5) 0.0079(6) 0.0023(5)
O1 0.0150(6) 0.0270(7) 0.0268(8) 0.0022(6) 0.0122(6) 0.0050(5)
O2 0.0315(8) 0.0487(10) 0.0325(10) -0.0211(8) 0.0215(8) -0.0093(7)
O1W 0.0338(9) 0.0350(9) 0.0399(11) -0.0005(8) 0.0238(8) -0.0067(7)
O3 0.0221(7) 0.0520(10) 0.0280(9) -0.0179(8) 0.0133(7) -0.0144(7)
O2W 0.0280(8) 0.0623(12) 0.0255(10) -0.0101(9) 0.0068(7) 0.0177(8)
O4 0.0166(6) 0.0277(7) 0.0240(8) 0.0017(5) 0.0124(6) 0.0014(5)
O5 0.0368(8) 0.0162(6) 0.0180(7) 0.0026(5) 0.0137(6) 0.0012(5)
O6 0.0783(14) 0.0238(7) 0.0784(15) 0.0008(8) 0.0708(13) 0.0019(8)
O7 0.0198(6) 0.0392(8) 0.0202(8) -0.0056(6) 0.0060(6) 0.0117(6)
O8 0.0210(6) 0.0392(8) 0.0148(7) -0.0065(6) 0.0071(6) 0.0079(6)
P1 0.00978(16) 0.01304(16) 0.0093(2) 0.00064(14) 0.00142(15) -0.00015(13)
P2 0.01430(18) 0.01379(17) 0.0106(2) -0.00038(15) 0.00326(16) 0.00101(14)
Ag1 0.01230(5) 0.01715(5) 0.00971(6) -0.00002(4) 0.00193(4) 0.00235(4)
Ag2 0.01905(6) 0.01972(6) 0.01187(7) 0.00064(5) 0.00152(5) -0.00445(5)

loop_
_atom_type_symbol
_atom_type_description
_atom_type_scat_dispersion_real
_atom_type_scat_dispersion_imag
_atom_type_scat_source
C C 0.0033 0.0016 'International Tables Vol C Tables 4.2.6.8 and 6.1.1.4'
H H 0.0000 0.0000 'International Tables Vol C Tables 4.2.6.8 and 6.1.1.4'
N N 0.0061 0.0033 'International Tables Vol C Tables 4.2.6.8 and 6.1.1.4'
O O 0.0106 0.0060 'International Tables Vol C Tables 4.2.6.8 and 6.1.1.4'
P P 0.1023 0.0942 'International Tables Vol C Tables 4.2.6.8 and 6.1.1.4'
Ag Ag -0.8971 1.1015 'International Tables Vol C Tables 4.2.6.8 and 6.1.1.4'

loop_
_geom_angle_atom_site_label_1
_geom_angle_atom_site_label_2
_geom_angle_atom_site_label_3
_geom_angle
_geom_angle_site_symmetry_3
N1 C1 P1 112.92(11) .
N2 C2 P1 112.12(11) .
N3 C3 P1 111.97(11) .
N2 C4 N1 114.18(14) .
N2 C5 N3 113.71(14) .
N3 C6 N1 113.78(13) .
N4 C7 P2 113.23(11) .
N5 C8 P2 111.36(12) .
N6 C9 P2 111.81(12) .
N5 C10 N4 113.35(14) .
N4 C11 N6 113.12(14) .
N5 C12 N6 113.30(14) .
O1 C13 O2 124.66(18) .
O1 C13 C14 117.51(17) .
O2 C13 C14 117.74(16) .
C16 C14 C13 105.48(14) .
C16 C14 C15 110.95(13) .
C13 C14 C15 115.25(15) .
O4 C15 O3 122.85(17) .
O4 C15 C14 120.33(17) .
O3 C15 C14 116.81(16) .
C17 C16 C21 119.22(17) .
C17 C16 C14 120.27(17) .
C21 C16 C14 120.40(17) .
C18 C17 C16 120.29(19) .
C19 C18 C17 120.3(2) .
C18 C19 C20 119.90(19) .
C19 C20 C21 120.0(2) .
C16 C21 C20 120.3(2) .
O5 C22 O6 126.06(19) .
O5 C22 C23 118.47(16) .
O6 C22 C23 115.39(16) .
C25 C23 C24 113.29(15) .
C25 C23 C22 108.31(16) .
C24 C23 C22 111.41(14) .
O7 C24 O8 124.02(17) .
O7 C24 C23 124.28(18) .
O8 C24 C23 111.68(15) .
C26 C25 C30 119.08(19) .
C26 C25 C23 120.37(18) .
C30 C25 C23 120.45(17) .
C25 C26 C27 119.0(2) .
C28 C27 C26 121.3(2) .
C27 C28 C29 120.0(2) .
C28 C29 C30 119.7(2) .
C29 C30 C25 120.8(2) .
C1 N1 C4 110.64(13) .
C1 N1 C6 110.60(13) .
C4 N1 C6 108.31(13) .
C1 N1 Ag1 114.18(9) 4_565
C4 N1 Ag1 104.77(10) 4_565
C6 N1 Ag1 108.04(9) 4_565
C5 N2 C4 108.96(13) .
C5 N2 C2 111.48(14) .
C4 N2 C2 111.88(14) .
C6 N3 C3 111.51(13) .
C6 N3 C5 107.98(13) .
C3 N3 C5 111.44(13) .
C6 N3 Ag2 115.29(10) 1_454
C3 N3 Ag2 107.87(9) 1_454
C5 N3 Ag2 102.44(10) 1_454
C11 N4 C7 110.80(13) .
C11 N4 C10 108.11(13) .
C7 N4 C10 111.07(14) .
C11 N4 Ag1 110.85(10) .
C7 N4 Ag1 107.62(9) .
C10 N4 Ag1 108.37(10) .
C12 N5 C10 109.11(15) .
C12 N5 C8 111.96(16) .
C10 N5 C8 112.44(15) .
C9 N6 C11 111.81(14) .
C9 N6 C12 111.38(15) .
C11 N6 C12 108.62(14) .
C13 O1 Ag1 104.73(13) .
C22 O5 Ag2 114.38(13) .
C3 P1 C2 98.11(8) .
C3 P1 C1 97.85(8) .
C2 P1 C1 98.25(8) .
C3 P1 Ag1 119.73(6) .
C2 P1 Ag1 119.18(6) .
C1 P1 Ag1 119.05(6) .
C7 P2 C9 96.99(8) .
C7 P2 C8 98.27(9) .
C9 P2 C8 98.84(9) .
C7 P2 Ag2 114.59(6) .
C9 P2 Ag2 116.92(6) .
C8 P2 Ag2 126.02(7) .
P1 Ag1 N4 120.19(4) .
P1 Ag1 O1 127.05(4) .
N4 Ag1 O1 87.09(5) .
P1 Ag1 N1 117.85(4) 4_666
N4 Ag1 N1 112.73(5) 4_666
O1 Ag1 N1 83.76(5) 4_666
O5 Ag2 P2 134.97(4) .
O5 Ag2 N3 101.24(5) 1_656
P2 Ag2 N3 123.22(4) 1_656

loop_
_geom_bond_atom_site_label_1
_geom_bond_atom_site_label_2
_geom_bond_distance
_geom_bond_site_symmetry_2
C1 N1 1.478(2) .
C1 P1 1.8494(16) .
C2 N2 1.471(2) .
C2 P1 1.8450(19) .
C3 N3 1.484(2) .
C3 P1 1.8416(17) .
C4 N2 1.463(2) .
C4 N1 1.485(2) .
C5 N2 1.455(2) .
C5 N3 1.494(2) .
C6 N3 1.478(2) .
C6 N1 1.485(2) .
C7 N4 1.478(2) .
C7 P2 1.8409(17) .
C8 N5 1.465(3) .
C8 P2 1.8488(19) .
C9 N6 1.477(3) .
C9 P2 1.8424(19) .
C10 N5 1.464(2) .
C10 N4 1.492(2) .
C11 N4 1.475(2) .
C11 N6 1.480(2) .
C12 N5 1.455(3) .
C12 N6 1.486(2) .
C13 O1 1.239(2) .
C13 O2 1.275(3) .
C13 C14 1.538(2) .
C14 C16 1.521(2) .
C14 C15 1.543(2) .
C15 O4 1.215(2) .
C15 O3 1.299(2) .
C16 C17 1.392(3) .
C16 C21 1.393(3) .
C17 C18 1.391(3) .
C18 C19 1.384(3) .
C19 C20 1.386(3) .
C20 C21 1.396(3) .
C22 O5 1.250(2) .
C22 O6 1.252(2) .
C22 C23 1.532(3) .
C23 C25 1.510(3) .
C23 C24 1.519(2) .
C24 O7 1.212(2) .
C24 O8 1.315(2) .
C25 C26 1.385(3) .
C25 C30 1.388(3) .
C26 C27 1.397(3) .
C27 C28 1.362(4) .
C28 C29 1.369(4) .
C29 C30 1.388(3) .
N1 Ag1 2.4392(14) 4_565
N3 Ag2 2.3651(14) 1_454
N4 Ag1 2.3674(14) .
O1 Ag1 2.4327(16) .
O5 Ag2 2.2422(15) .
P1 Ag1 2.3629(7) .
P2 Ag2 2.3400(7) .
Ag1 N1 2.4392(14) 4_666
Ag2 N3 2.3652(14) 1_656

loop_
_geom_hbond_atom_site_label_D
_geom_hbond_atom_site_label_H
_geom_hbond_atom_site_label_A
_geom_hbond_distance_DH
_geom_hbond_distance_HA
_geom_hbond_distance_DA
_geom_hbond_angle_DHA
_geom_hbond_site_symmetry_A
C1 H1B O4 0.99 2.51 3.363(2) 144.3 4_665
C2 H2A O4 0.99 2.65 3.464(2) 139.6 4_665
C3 H3A O2W 0.99 2.65 3.513(2) 146.3 1_554
C4 H4A O4 0.99 2.47 3.376(3) 152.0 1_554
C5 H5A O1W 0.99 2.51 3.335(3) 140.6 1_554
C5 H5B O4 0.99 2.61 3.478(3) 146.6 1_554
C7 H7A O1 0.99 2.46 3.190(2) 129.9 .
C9 H9B O6 0.99 2.36 3.342(3) 172.1 3_756
C11 H11A O3 0.99 2.57 3.492(2) 155.4 1_655
C23 H23 O8 1.00 2.49 3.478(2) 170.8 3_757
O2W H2D O7 0.82(3) 2.11(3) 2.923(2) 172(3) .
O2W H2C O1W 0.78(3) 2.09(3) 2.859(3) 167(3) .
O8 H8O N6 0.89(3) 1.75(3) 2.624(2) 168(3) 1_556
O1W H1C O6 0.87(3) 1.77(3) 2.630(2) 170(3) 1_455
O1W H1D O6 0.89(3) 2.35(3) 3.187(3) 159(2) 3_656
O3 H3O O2 0.851(16) 1.589(17) 2.417(2) 164(3) .
